data_9010766
loop_
_publ_author_name
'Dainyak, L. G.'
'Zviagina, B. B.'
'Rusakov, V. S.'
'Drits, V. A.'

_publ_section_title
;Interpretation of the nontonite-dehydroxylate Mossbauer spectrum using EFG
 calculations Locality: Garfield, Washington, USA Sample: tv structure
;
_journal_name_full 'European Journal of Mineralogy'
_journal_page_first 753
_journal_page_last 764
_journal_paper_doi 10.1127/0935-1221/2006/0018-0753
_journal_volume 18
_journal_year 2006
_chemical_compound_source 'Garfield, Washington, USA'
_chemical_formula_sum 'Fe H O6 Si2'
_chemical_name_mineral Nontronite
_space_group_IT_number 12
_symmetry_space_group_name_Hall '-C 2y'
_symmetry_space_group_name_H-M 'C 1 2/m 1'
_cell_angle_alpha 90
_cell_angle_beta 101.0
_cell_angle_gamma 90
_cell_formula_units_Z 4
_cell_length_a 5.277
_cell_length_b 9.140
_cell_length_c 9.780
_cell_volume 463.040
_database_code_amcsd 0007180
_exptl_crystal_density_diffrn 2.998
_cod_original_formula_sum 'Fe Si2 O6 H'
_cod_database_code 9010766

loop_
_space_group_symop_operation_xyz
x,y,z
1/2+x,1/2+y,z
x,-y,z
1/2+x,1/2-y,z
-x,y,-z
1/2-x,1/2+y,-z
-x,-y,-z
1/2-x,1/2-y,-z

loop_
_atom_site_label
_atom_site_fract_x
_atom_site_fract_y
_atom_site_fract_z
_atom_site_type_symbol
_atom_site_attached_hydrogens
FeM 0.50000 0.16670 0.00000 Fe 0
SiT 0.31010 0.32910 0.28410 Si 0
O1 0.30940 0.31220 0.11480 O 0
O2 0.30940 0.50000 0.32930 O 0
O3 0.05930 0.75000 0.34800 O 0
O-H 0.37410 0.00000 0.10750 O 1

loop_
_cod_changelog_entry_id
_cod_changelog_entry_author
_cod_changelog_entry_date
_cod_changelog_entry_text
1
;cod-tools version 3.8.0
Id: cif_guess_AMCSD_atom_types 9574 2023-05-10 09:00:05Z saulius
;
2023-05-10T18:52:42+03:00
;Derived atom types and hydrogen counts
from atom names that follow the AMCSD naming convention
(Wat == water, O-H == hydroxyl).
;

loop_
_cod_related_entry_id
_cod_related_entry_database
_cod_related_entry_code
1 AMCSD 0007180
